data_4311944
loop_
_publ_author_name
'M. Salah El Fallah'
'Albert Escuer'
'Ramon Vicente'
'Fatima Badyine'
'Xavier Solans'
'Merce Font-Bardia'

_publ_section_title
;
 Syntheses and Magneto-Structural Study of Several Polynuclear Copper(II)
 Complexes Derived from 1,3-Bis(dimethylamino)-2-propanolato
;
_journal_name_full 'Inorganic Chemistry'
_journal_page_first 7218
_journal_page_last 7226
_journal_paper_doi 10.1021/ic049408d
_journal_volume 43
_journal_year 2004
_chemical_formula_sum 'C34 H88 Cl2 Cu8 N14 O27'
_chemical_formula_weight 1704.40
_chemical_name_systematic
;
 ?
;
_space_group_IT_number 15
_symmetry_cell_setting monoclinic
_symmetry_space_group_name_Hall '-C 2yc'
_symmetry_space_group_name_H-M 'C 1 2/c 1'
_atom_sites_solution_hydrogens geom
_atom_sites_solution_primary direct
_atom_sites_solution_secondary difmap
_audit_creation_method SHELXL-97
_cell_angle_alpha 90.0000(10)
_cell_angle_beta 97.8140(10)
_cell_angle_gamma 90.0000(10)
_cell_formula_units_Z 4
_cell_length_a 26.6090(10)
_cell_length_b 14.4960(10)
_cell_length_c 16.6520(10)
_cell_measurement_temperature 293(2)
_cell_volume 6363.4(6)
_computing_structure_refinement 'SHELXL-97 (Sheldrick, 1997)'
_computing_structure_solution 'SHELXS-97 (Sheldrick, 1990)'
_diffrn_ambient_temperature 293(2)
_diffrn_measured_fraction_theta_full 0.424
_diffrn_measured_fraction_theta_max 0.424
_diffrn_radiation_monochromator graphite
_diffrn_radiation_source 'fine-focus sealed tube'
_diffrn_radiation_type MoK\a
_diffrn_radiation_wavelength 0.71069
_diffrn_reflns_av_R_equivalents 0.0401
_diffrn_reflns_av_sigmaI/netI 0.0257
_diffrn_reflns_limit_h_max 38
_diffrn_reflns_limit_h_min -38
_diffrn_reflns_limit_k_max 20
_diffrn_reflns_limit_k_min 0
_diffrn_reflns_limit_l_max 22
_diffrn_reflns_limit_l_min 0
_diffrn_reflns_number 30707
_diffrn_reflns_theta_full 31.16
_diffrn_reflns_theta_max 31.16
_diffrn_reflns_theta_min 1.54
_exptl_absorpt_coefficient_mu 2.791
_exptl_crystal_density_diffrn 1.779
_exptl_crystal_density_method 'not measured'
_exptl_crystal_F_000 3488
_refine_diff_density_max 0.815
_refine_diff_density_min -0.841
_refine_diff_density_rms 0.186
_refine_ls_extinction_expression Fc
_refine_ls_extinction_method none
_refine_ls_goodness_of_fit_ref 1.039
_refine_ls_hydrogen_treatment mixed
_refine_ls_matrix_type full
_refine_ls_number_parameters 438
_refine_ls_number_reflns 9033
_refine_ls_number_restraints 0
_refine_ls_restrained_S_all 1.039
_refine_ls_R_factor_all 0.0633
_refine_ls_R_factor_gt 0.0417
_refine_ls_shift/su_max 0.002
_refine_ls_shift/su_mean 0.000
_refine_ls_structure_factor_coef Fsqd
_refine_ls_weighting_details 'w=1/[\s^2^(Fo^2^)+(0.0945P)^2^+0.0000P] where P=(Fo^2^+2Fc^2^)/3'
_refine_ls_weighting_scheme calc
_refine_ls_wR_factor_gt 0.1222
_refine_ls_wR_factor_ref 0.1355
_reflns_number_gt 6870
_reflns_number_total 9033
_reflns_threshold_expression >2sigma(I)
_cod_data_source_file ic049408dsi20040506_124455_2.cif
_cod_data_source_block complex2
_cod_depositor_comments
;
The following automatic conversions were performed:
'_symmetry_cell_setting' value 'Monoclinic' changed to 'monoclinic'
according to '/home/saulius/struct/CIF-dictionaries/cif_core.dic'
dictionary named 'cif_core.dic' version 2.4.1 from 2010-06-29.

Automatic conversion script
Id: cif_fix_enum 1527 2010-12-29 10:47:43Z saulius 

The following automatic conversions were performed:

'_refine_ls_weighting_scheme' value 'calc
w=1/[\s^2^(Fo^2^)+(0.0945P)^2^+0.0000P] where P=(Fo^2^+2Fc^2^)/3' was
changed to 'calc'. New tag '_refine_ls_weighting_details' was
created. The value of the new tag was set to
'w=1/[\s^2^(Fo^2^)+(0.0945P)^2^+0.0000P] where P=(Fo^2^+2Fc^2^)/3'.

Automatic conversion script
Id: cif_fix_values 3143 2015-03-26 13:38:13Z robertas 
;
_cod_database_code 4311944

loop_
_symmetry_equiv_pos_as_xyz
'x, y, z'
'-x, y, -z+1/2'
'x+1/2, y+1/2, z'
'-x+1/2, y+1/2, -z+1/2'
'-x, -y, -z'
'x, -y, z-1/2'
'-x+1/2, -y+1/2, -z'
'x+1/2, -y+1/2, z-1/2'

loop_
_atom_site_label
_atom_site_type_symbol
_atom_site_fract_x
_atom_site_fract_y
_atom_site_fract_z
_atom_site_U_iso_or_equiv
_atom_site_adp_type
_atom_site_occupancy
_atom_site_calc_flag
_atom_site_refinement_flags
_atom_site_disorder_assembly
_atom_site_disorder_group
Cu1 Cu 0.006179(11) 0.23305(2) 0.335812(17) 0.03258(9) Uani 1 d . . .
Cu2 Cu -0.078014(12) 0.08507(2) 0.287130(18) 0.03619(9) Uani 1 d . . .
Cu3 Cu -0.182118(13) 0.24083(3) 0.23185(2) 0.04501(10) Uani 1 d . . .
Cu4 Cu -0.113752(13) 0.28905(2) 0.40084(2) 0.04137(10) Uani 1 d . . .
O1 O -0.04040(7) 0.27848(13) 0.40726(11) 0.0379(4) Uani 1 d . . .
O2 O -0.04903(6) 0.20026(11) 0.24856(10) 0.0311(3) Uani 1 d . . .
O3 O -0.12144(7) 0.30342(13) 0.28108(11) 0.0393(4) Uani 1 d . . .
O4 O -0.14596(7) 0.12266(13) 0.24332(11) 0.0396(4) Uani 1 d . . .
O5 O -0.10831(8) 0.12164(16) 0.42376(14) 0.0535(5) Uani 1 d . . .
O6 O 0.0000 0.3815(2) 0.2500 0.0594(8) Uani 1 d S . .
N1 N -0.09993(10) 0.32515(18) 0.52023(15) 0.0463(5) Uani 1 d . . .
N2 N 0.06192(10) 0.26216(18) 0.42727(15) 0.0452(5) Uani 1 d . . .
N3 N -0.10619(9) -0.04667(16) 0.28144(15) 0.0440(5) Uani 1 d . . .
N4 N -0.24460(11) 0.1639(2) 0.19559(19) 0.0608(7) Uani 1 d . . .
C1 C -0.1026(2) 0.4253(3) 0.5293(3) 0.0901(14) Uani 1 d . . .
H1 H -0.0813 0.4545 0.4948 0.108 Uiso 1 calc R . .
H1A H -0.0914 0.4418 0.5847 0.108 Uiso 1 calc R . .
H1B H -0.1370 0.4455 0.5145 0.108 Uiso 1 calc R . .
C2 C -0.1334(2) 0.2798(3) 0.5724(3) 0.0848(13) Uani 1 d . . .
H2 H -0.1316 0.2141 0.5660 0.102 Uiso 1 calc R . .
H2A H -0.1677 0.3000 0.5569 0.102 Uiso 1 calc R . .
H2B H -0.1227 0.2959 0.6280 0.102 Uiso 1 calc R . .
C3 C -0.04708(16) 0.2910(3) 0.5476(2) 0.0676(10) Uani 1 d . . .
H3 H -0.0329 0.3232 0.5965 0.081 Uiso 1 calc R . .
H3A H -0.0479 0.2256 0.5598 0.081 Uiso 1 calc R . .
C4 C -0.01536(11) 0.30681(19) 0.48365(16) 0.0411(5) Uani 1 d . . .
H4 H -0.0086 0.3731 0.4811 0.049 Uiso 1 calc R . .
C5 C 0.03459(14) 0.2572(3) 0.5003(2) 0.0575(8) Uani 1 d . . .
H5 H 0.0552 0.2852 0.5464 0.069 Uiso 1 calc R . .
H5A H 0.0288 0.1932 0.5134 0.069 Uiso 1 calc R . .
C6 C 0.08636(17) 0.3477(3) 0.4154(2) 0.0739(11) Uani 1 d . . .
H6 H 0.1023 0.3443 0.3671 0.089 Uiso 1 calc R . .
H6A H 0.1115 0.3600 0.4611 0.089 Uiso 1 calc R . .
H6B H 0.0617 0.3964 0.4099 0.089 Uiso 1 calc R . .
C7 C 0.10238(16) 0.1898(3) 0.4384(3) 0.0742(11) Uani 1 d . . .
H7 H 0.0874 0.1311 0.4471 0.089 Uiso 1 calc R . .
H7A H 0.1267 0.2051 0.4844 0.089 Uiso 1 calc R . .
H7B H 0.1190 0.1869 0.3908 0.089 Uiso 1 calc R . .
C8 C -0.0687(4) -0.1138(6) 0.2481(6) 0.073(2) Uani 0.50 d P A 1
H8 H -0.0381 -0.1179 0.2859 0.087 Uiso 0.50 calc PR A 1
H8A H -0.0608 -0.0913 0.1971 0.087 Uiso 0.50 calc PR A 1
H8B H -0.0839 -0.1737 0.2407 0.087 Uiso 0.50 calc PR A 1
C9 C -0.1121(4) -0.0842(6) 0.3619(5) 0.0629(19) Uani 0.50 d P A 1
H9 H -0.0796 -0.0861 0.3950 0.076 Uiso 0.50 calc PR A 1
H9A H -0.1258 -0.1455 0.3560 0.076 Uiso 0.50 calc PR A 1
H9B H -0.1347 -0.0456 0.3872 0.076 Uiso 0.50 calc PR A 1
C10 C -0.1525(3) -0.0387(5) 0.2247(5) 0.0622(17) Uani 0.50 d P A 1
H10 H -0.1746 -0.0901 0.2330 0.075 Uiso 0.50 calc PR A 1
H10A H -0.1442 -0.0431 0.1699 0.075 Uiso 0.50 calc PR A 1
C12 C -0.2250(3) 0.0653(6) 0.1794(6) 0.0667(19) Uani 0.50 d P A 1
H12 H -0.2507 0.0201 0.1877 0.080 Uiso 0.50 calc PR A 1
H12A H -0.2185 0.0607 0.1236 0.080 Uiso 0.50 calc PR A 1
C13 C -0.2765(4) 0.1601(8) 0.2620(7) 0.088(3) Uani 0.50 d P A 1
H13 H -0.2558 0.1443 0.3119 0.105 Uiso 0.50 calc PR A 1
H13A H -0.3024 0.1142 0.2497 0.105 Uiso 0.50 calc PR A 1
H13B H -0.2920 0.2192 0.2675 0.105 Uiso 0.50 calc PR A 1
C14 C -0.2767(5) 0.1886(11) 0.1210(9) 0.096(4) Uani 0.50 d P A 1
H14 H -0.2569 0.1888 0.0770 0.115 Uiso 0.50 calc PR A 1
H14A H -0.2908 0.2489 0.1267 0.115 Uiso 0.50 calc PR A 1
H14B H -0.3037 0.1445 0.1102 0.115 Uiso 0.50 calc PR A 1
C11 C -0.18003(12) 0.0471(2) 0.2325(2) 0.0559(8) Uani 1 d . . .
C8' C -0.0973(3) -0.0887(5) 0.2077(4) 0.0541(15) Uani 0.50 d P A 2
H8 H -0.1076 -0.0475 0.1634 0.065 Uiso 0.50 calc PR A 2
H8A H -0.1164 -0.1449 0.1999 0.065 Uiso 0.50 calc PR A 2
H8B H -0.0618 -0.1022 0.2099 0.065 Uiso 0.50 calc PR A 2
C9' C -0.0896(3) -0.1100(5) 0.3453(5) 0.0545(16) Uani 0.50 d P A 2
H9 H -0.0950 -0.0836 0.3963 0.065 Uiso 0.50 calc PR A 2
H9A H -0.0541 -0.1226 0.3458 0.065 Uiso 0.50 calc PR A 2
H9B H -0.1085 -0.1664 0.3367 0.065 Uiso 0.50 calc PR A 2
C10' C -0.1637(2) -0.0298(4) 0.2779(4) 0.0487(13) Uani 0.50 d P A 2
H10 H -0.1819 -0.0836 0.2547 0.058 Uiso 0.50 calc PR A 2
H10A H -0.1718 -0.0220 0.3326 0.058 Uiso 0.50 calc PR A 2
C12' C -0.2340(3) 0.0792(5) 0.2348(5) 0.0573(16) Uani 0.50 d P A 2
H12 H -0.2572 0.0330 0.2093 0.069 Uiso 0.50 calc PR A 2
H12A H -0.2398 0.0849 0.2908 0.069 Uiso 0.50 calc PR A 2
C13' C -0.2564(4) 0.1580(11) 0.1082(9) 0.093(4) Uani 0.50 d P A 2
H13 H -0.2632 0.2187 0.0862 0.112 Uiso 0.50 calc PR A 2
H13A H -0.2857 0.1196 0.0944 0.112 Uiso 0.50 calc PR A 2
H13B H -0.2280 0.1319 0.0862 0.112 Uiso 0.50 calc PR A 2
C14' C -0.2896(3) 0.2111(7) 0.2230(7) 0.078(2) Uani 0.50 d P A 2
H14 H -0.2950 0.2694 0.1959 0.094 Uiso 0.50 calc PR A 2
H14A H -0.2834 0.2209 0.2805 0.094 Uiso 0.50 calc PR A 2
H14B H -0.3192 0.1732 0.2101 0.094 Uiso 0.50 calc PR A 2
N21 N -0.01287(9) 0.05726(17) 0.35109(15) 0.0452(5) Uani 1 d . . .
C21 C 0.01226(11) 0.0088(2) 0.39728(18) 0.0472(6) Uani 1 d . . .
O21 O 0.03897(11) -0.0380(2) 0.44357(18) 0.0798(8) Uani 1 d . . .
N31 N -0.21187(14) 0.3535(3) 0.1854(3) 0.0797(10) Uani 1 d . . .
C31 C -0.2189(2) 0.4093(4) 0.1382(3) 0.0888(14) Uani 1 d . . .
O31 O -0.2253(3) 0.4709(5) 0.0887(4) 0.183(2) Uani 1 d . . .
N41 N -0.18735(13) 0.2847(3) 0.3913(2) 0.0703(9) Uani 1 d . . .
C41 C -0.22602(16) 0.3169(4) 0.3954(3) 0.0743(11) Uani 1 d . . .
O41 O -0.26849(14) 0.3500(3) 0.3964(2) 0.1044(12) Uani 1 d . . .
Cl1 Cl -0.08532(4) 0.55714(6) 0.31660(6) 0.0629(2) Uani 1 d . . .
O11 O -0.0860(2) 0.6483(3) 0.2990(4) 0.1461(19) Uani 1 d . . .
O12 O -0.1246(2) 0.5399(5) 0.3632(4) 0.179(3) Uani 1 d . . .
O13 O -0.0947(2) 0.5055(4) 0.2478(3) 0.1365(16) Uani 1 d . . .
O14 O -0.04031(15) 0.5265(3) 0.3645(2) 0.1077(12) Uani 1 d . . .
O3W O -0.18742(13) 0.0460(3) 0.4924(2) 0.0975(10) Uani 1 d . . .

loop_
_atom_site_aniso_label
_atom_site_aniso_U_11
_atom_site_aniso_U_22
_atom_site_aniso_U_33
_atom_site_aniso_U_23
_atom_site_aniso_U_13
_atom_site_aniso_U_12
Cu1 0.03122(15) 0.03495(16) 0.03141(16) -0.00186(10) 0.00376(11) -0.00121(11)
Cu2 0.03658(17) 0.03150(16) 0.03979(18) 0.00108(11) 0.00263(12) -0.00114(12)
Cu3 0.03886(19) 0.0449(2) 0.0503(2) 0.00043(14) 0.00260(14) 0.00131(14)
Cu4 0.03954(18) 0.04326(19) 0.04196(19) -0.00237(12) 0.00784(13) 0.00096(13)
O1 0.0378(9) 0.0413(10) 0.0351(9) -0.0037(7) 0.0069(7) -0.0018(7)
O2 0.0300(8) 0.0295(8) 0.0333(8) -0.0004(6) 0.0030(6) -0.0004(6)
O3 0.0381(9) 0.0395(10) 0.0402(9) -0.0014(7) 0.0048(7) 0.0003(8)
O4 0.0362(9) 0.0378(9) 0.0437(10) 0.0007(7) 0.0022(7) -0.0024(7)
O5 0.0533(12) 0.0546(13) 0.0523(12) -0.0005(9) 0.0068(9) 0.0007(10)
O6 0.0593(19) 0.0485(18) 0.072(2) 0.000 0.0147(16) 0.000
N1 0.0491(13) 0.0476(13) 0.0441(12) -0.0041(10) 0.0134(10) -0.0029(11)
N2 0.0413(12) 0.0535(14) 0.0403(12) -0.0032(9) 0.0040(10) -0.0045(10)
N3 0.0475(13) 0.0375(12) 0.0467(13) 0.0010(9) 0.0052(10) -0.0045(10)
N4 0.0467(15) 0.0648(19) 0.0692(18) -0.0040(14) 0.0016(13) 0.0005(13)
C1 0.117(4) 0.073(3) 0.082(3) -0.011(2) 0.020(3) 0.004(3)
C2 0.103(4) 0.080(3) 0.073(3) 0.000(2) 0.021(3) -0.011(3)
C3 0.078(3) 0.066(2) 0.058(2) -0.0054(16) 0.0082(18) -0.0011(19)
C4 0.0475(15) 0.0374(13) 0.0385(13) -0.0029(10) 0.0055(10) -0.0008(11)
C5 0.061(2) 0.063(2) 0.0468(18) -0.0045(14) 0.0014(14) -0.0022(16)
C6 0.080(3) 0.074(3) 0.064(2) -0.0008(18) -0.0017(19) -0.021(2)
C7 0.069(2) 0.088(3) 0.062(2) -0.0012(19) -0.0025(18) 0.000(2)
C8 0.085(6) 0.052(4) 0.080(5) -0.002(4) 0.010(5) -0.002(4)
C9 0.067(5) 0.056(5) 0.063(5) 0.007(3) 0.000(4) -0.010(4)
C10 0.057(4) 0.061(4) 0.067(5) -0.008(3) 0.005(3) -0.005(3)
C12 0.056(4) 0.069(5) 0.071(5) 0.006(4) -0.002(3) -0.012(4)
C13 0.077(6) 0.093(8) 0.092(7) -0.010(6) 0.009(5) -0.016(6)
C14 0.075(8) 0.110(11) 0.100(9) 0.004(7) -0.001(7) 0.000(7)
C11 0.0483(17) 0.0481(18) 0.071(2) -0.0030(14) 0.0059(14) -0.0073(14)
C8' 0.058(4) 0.046(3) 0.061(4) -0.006(3) 0.014(3) -0.001(3)
C9' 0.056(4) 0.047(4) 0.060(4) 0.007(3) 0.006(3) -0.002(3)
C10' 0.046(3) 0.043(3) 0.059(4) -0.004(3) 0.013(3) -0.003(2)
C12' 0.051(4) 0.050(4) 0.071(5) -0.009(3) 0.009(3) -0.008(3)
C13' 0.064(7) 0.117(11) 0.091(8) -0.005(7) -0.015(6) 0.004(6)
C14' 0.053(4) 0.080(6) 0.102(7) -0.012(5) 0.013(4) 0.005(4)
N21 0.0451(13) 0.0437(13) 0.0462(13) 0.0028(10) 0.0045(10) 0.0018(10)
C21 0.0450(15) 0.0434(15) 0.0522(16) 0.0009(12) 0.0031(12) 0.0001(12)
O21 0.0790(19) 0.084(2) 0.0744(18) 0.0150(14) 0.0036(15) 0.0154(16)
N31 0.073(2) 0.066(2) 0.095(3) 0.0069(19) -0.0034(19) 0.0051(18)
C31 0.086(3) 0.082(3) 0.097(4) 0.011(3) 0.007(3) 0.022(3)
O31 0.206(6) 0.172(6) 0.168(5) 0.059(4) 0.015(4) 0.038(5)
N41 0.0538(18) 0.085(2) 0.073(2) 0.0005(16) 0.0131(15) 0.0011(17)
C41 0.063(2) 0.087(3) 0.074(3) -0.009(2) 0.0121(18) 0.000(2)
O41 0.081(2) 0.128(3) 0.106(3) -0.017(2) 0.0175(18) 0.017(2)
Cl1 0.0667(5) 0.0561(5) 0.0654(5) -0.0021(4) 0.0071(4) 0.0071(4)
O11 0.154(5) 0.090(3) 0.185(5) 0.002(3) -0.010(4) 0.003(3)
O12 0.133(4) 0.231(7) 0.178(5) 0.059(5) 0.043(4) 0.029(4)
O13 0.174(4) 0.111(3) 0.120(3) -0.014(3) 0.004(3) 0.008(3)
O14 0.101(3) 0.111(3) 0.109(3) 0.008(2) 0.007(2) 0.019(2)
O3W 0.093(2) 0.102(3) 0.103(2) -0.007(2) 0.0335(19) -0.009(2)

loop_
_atom_type_symbol
_atom_type_description
_atom_type_scat_dispersion_real
_atom_type_scat_dispersion_imag
_atom_type_scat_source
C C 0.0033 0.0016 'International Tables Vol C Tables 4.2.6.8 and 6.1.1.4'
H H 0.0000 0.0000 'International Tables Vol C Tables 4.2.6.8 and 6.1.1.4'
N N 0.0061 0.0033 'International Tables Vol C Tables 4.2.6.8 and 6.1.1.4'
O O 0.0106 0.0060 'International Tables Vol C Tables 4.2.6.8 and 6.1.1.4'
Cl Cl 0.1484 0.1585 'International Tables Vol C Tables 4.2.6.8 and 6.1.1.4'
Cu Cu 0.3201 1.2651 'International Tables Vol C Tables 4.2.6.8 and 6.1.1.4'

loop_
_geom_angle_atom_site_label_1
_geom_angle_atom_site_label_2
_geom_angle_atom_site_label_3
_geom_angle
_geom_angle_site_symmetry_1
_geom_angle_site_symmetry_3
_geom_angle_publ_flag
O1 Cu1 O2 93.40(7) . . ?
O1 Cu1 O2 171.62(7) . 2 ?
O2 Cu1 O2 82.14(7) . 2 ?
O1 Cu1 N2 86.09(9) . . ?
O2 Cu1 N2 177.79(9) . . ?
O2 Cu1 N2 98.64(9) 2 . ?
O1 Cu1 Cu1 128.38(6) . 2 ?
O2 Cu1 Cu1 44.46(5) . 2 ?
O2 Cu1 Cu1 44.31(5) 2 2 ?
N2 Cu1 Cu1 137.16(7) . 2 ?
O4 Cu2 N21 168.75(9) . . ?
O4 Cu2 O2 91.45(7) . . ?
N21 Cu2 O2 89.71(9) . . ?
O4 Cu2 N3 85.86(9) . . ?
N21 Cu2 N3 97.19(10) . . ?
O2 Cu2 N3 157.82(8) . . ?
N31 Cu3 O3 92.64(13) . . ?
N31 Cu3 O4 161.25(14) . . ?
O3 Cu3 O4 89.90(8) . . ?
N31 Cu3 N4 94.09(15) . . ?
O3 Cu3 N4 171.46(11) . . ?
O4 Cu3 N4 85.41(10) . . ?
N41 Cu4 O1 173.43(13) . . ?
N41 Cu4 O3 87.49(12) . . ?
O1 Cu4 O3 91.66(8) . . ?
N41 Cu4 N1 97.71(13) . . ?
O1 Cu4 N1 85.42(9) . . ?
O3 Cu4 N1 158.60(10) . . ?
C4 O1 Cu1 112.77(16) . . ?
C4 O1 Cu4 111.88(15) . . ?
Cu1 O1 Cu4 135.27(10) . . ?
Cu1 O2 Cu2 104.31(7) . . ?
Cu1 O2 Cu1 91.24(7) . 2 ?
Cu2 O2 Cu1 135.86(9) . 2 ?
Cu3 O3 Cu4 110.01(9) . . ?
C11 O4 Cu2 112.27(18) . . ?
C11 O4 Cu3 111.46(18) . . ?
Cu2 O4 Cu3 134.75(10) . . ?
C1 N1 C2 109.8(3) . . ?
C1 N1 C3 110.7(3) . . ?
C2 N1 C3 106.8(3) . . ?
C1 N1 Cu4 110.5(3) . . ?
C2 N1 Cu4 114.5(2) . . ?
C3 N1 Cu4 104.38(19) . . ?
C6 N2 C7 107.0(3) . . ?
C6 N2 C5 115.8(3) . . ?
C7 N2 C5 106.6(3) . . ?
C6 N2 Cu1 112.2(2) . . ?
C7 N2 Cu1 112.9(2) . . ?
C5 N2 Cu1 102.34(19) . . ?
C8' N3 C9' 107.2(5) . . ?
C8' N3 C10 72.5(5) . . ?
C9' N3 C10 133.2(5) . . ?
C8' N3 C9 132.7(5) . . ?
C9' N3 C9 31.4(4) . . ?
C10 N3 C9 115.8(5) . . ?
C8' N3 C10' 108.5(4) . . ?
C9' N3 C10' 109.6(4) . . ?
C10 N3 C10' 38.1(4) . . ?
C9 N3 C10' 82.3(5) . . ?
C8' N3 C8 39.6(4) . . ?
C9' N3 C8 73.4(5) . . ?
C10 N3 C8 110.4(5) . . ?
C9 N3 C8 104.3(5) . . ?
C10' N3 C8 140.3(5) . . ?
C8' N3 Cu2 109.7(3) . . ?
C9' N3 Cu2 119.4(4) . . ?
C10 N3 Cu2 103.2(3) . . ?
C9 N3 Cu2 112.7(4) . . ?
C10' N3 Cu2 102.1(3) . . ?
C8 N3 Cu2 110.6(4) . . ?
C12' N4 C13' 114.8(8) . . ?
C12' N4 C14 132.3(8) . . ?
C13' N4 C14 30.1(6) . . ?
C12' N4 C13 73.7(6) . . ?
C13' N4 C13 132.8(7) . . ?
C14 N4 C13 108.5(7) . . ?
C12' N4 C14' 112.1(6) . . ?
C13' N4 C14' 105.0(7) . . ?
C14 N4 C14' 75.3(7) . . ?
C13 N4 C14' 39.7(5) . . ?
C12' N4 C12 39.2(4) . . ?
C13' N4 C12 78.7(7) . . ?
C14 N4 C12 104.5(7) . . ?
C13 N4 C12 109.5(6) . . ?
C14' N4 C12 140.3(6) . . ?
C12' N4 Cu3 103.8(3) . . ?
C13' N4 Cu3 112.9(6) . . ?
C14 N4 Cu3 118.8(7) . . ?
C13 N4 Cu3 109.1(4) . . ?
C14' N4 Cu3 108.3(4) . . ?
C12 N4 Cu3 106.1(3) . . ?
N1 C1 H1 109.5 . . ?
N1 C1 H1A 109.5 . . ?
H1 C1 H1A 109.5 . . ?
N1 C1 H1B 109.5 . . ?
H1 C1 H1B 109.5 . . ?
H1A C1 H1B 109.5 . . ?
N1 C2 H2 109.5 . . ?
N1 C2 H2A 109.5 . . ?
H2 C2 H2A 109.5 . . ?
N1 C2 H2B 109.5 . . ?
H2 C2 H2B 109.5 . . ?
H2A C2 H2B 109.5 . . ?
C4 C3 N1 109.6(3) . . ?
C4 C3 H3 109.7 . . ?
N1 C3 H3 109.7 . . ?
C4 C3 H3A 109.7 . . ?
N1 C3 H3A 109.7 . . ?
H3 C3 H3A 108.2 . . ?
O1 C4 C3 111.2(3) . . ?
O1 C4 C5 108.9(2) . . ?
C3 C4 C5 111.9(3) . . ?
O1 C4 H4 108.3 . . ?
C3 C4 H4 108.3 . . ?
C5 C4 H4 108.3 . . ?
N2 C5 C4 110.0(3) . . ?
N2 C5 H5 109.7 . . ?
C4 C5 H5 109.7 . . ?
N2 C5 H5A 109.7 . . ?
C4 C5 H5A 109.7 . . ?
H5 C5 H5A 108.2 . . ?
N2 C6 H6 109.5 . . ?
N2 C6 H6A 109.5 . . ?
H6 C6 H6A 109.5 . . ?
N2 C6 H6B 109.5 . . ?
H6 C6 H6B 109.5 . . ?
H6A C6 H6B 109.5 . . ?
N2 C7 H7 109.5 . . ?
N2 C7 H7A 109.5 . . ?
H7 C7 H7A 109.5 . . ?
N2 C7 H7B 109.5 . . ?
H7 C7 H7B 109.5 . . ?
H7A C7 H7B 109.5 . . ?
N3 C8 H8 109.5 . . ?
N3 C8 H8A 109.5 . . ?
H8 C8 H8A 109.5 . . ?
N3 C8 H8B 109.5 . . ?
H8 C8 H8B 109.5 . . ?
H8A C8 H8B 109.5 . . ?
N3 C9 H9 109.5 . . ?
N3 C9 H9A 109.5 . . ?
H9 C9 H9A 109.5 . . ?
N3 C9 H9B 109.5 . . ?
H9 C9 H9B 109.5 . . ?
H9A C9 H9B 109.5 . . ?
N3 C10 C11 113.7(5) . . ?
N3 C10 H10 108.8 . . ?
C11 C10 H10 108.8 . . ?
N3 C10 H10A 108.8 . . ?
C11 C10 H10A 108.8 . . ?
H10 C10 H10A 107.7 . . ?
C11 C12 N4 109.8(6) . . ?
C11 C12 H12 109.7 . . ?
N4 C12 H12 109.7 . . ?
C11 C12 H12A 109.7 . . ?
N4 C12 H12A 109.7 . . ?
H12 C12 H12A 108.2 . . ?
N4 C13 H13 109.5 . . ?
N4 C13 H13A 109.5 . . ?
H13 C13 H13A 109.5 . . ?
N4 C13 H13B 109.5 . . ?
H13 C13 H13B 109.5 . . ?
H13A C13 H13B 109.5 . . ?
N4 C14 H14 109.5 . . ?
N4 C14 H14A 109.5 . . ?
H14 C14 H14A 109.5 . . ?
N4 C14 H14B 109.5 . . ?
H14 C14 H14B 109.5 . . ?
H14A C14 H14B 109.5 . . ?
C10' C11 C12 132.0(5) . . ?
C10' C11 O4 113.9(4) . . ?
C12 C11 O4 114.1(4) . . ?
C10' C11 C10 40.3(4) . . ?
C12 C11 C10 119.8(5) . . ?
O4 C11 C10 110.5(4) . . ?
C10' C11 C12' 117.5(5) . . ?
C12 C11 C12' 39.9(4) . . ?
O4 C11 C12' 110.5(3) . . ?
C10 C11 C12' 138.9(4) . . ?
N3 C8' H8 109.5 . . ?
N3 C8' H8A 109.5 . . ?
H8 C8' H8A 109.5 . . ?
N3 C8' H8B 109.5 . . ?
H8 C8' H8B 109.5 . . ?
H8A C8' H8B 109.5 . . ?
N3 C9' H9 109.5 . . ?
N3 C9' H9A 109.5 . . ?
H9 C9' H9A 109.5 . . ?
N3 C9' H9B 109.5 . . ?
H9 C9' H9B 109.5 . . ?
H9A C9' H9B 109.5 . . ?
C11 C10' N3 112.6(4) . . ?
C11 C10' H10 109.1 . . ?
N3 C10' H10 109.1 . . ?
C11 C10' H10A 109.1 . . ?
N3 C10' H10A 109.1 . . ?
H10 C10' H10A 107.8 . . ?
N4 C12' C11 113.0(5) . . ?
N4 C12' H12 109.0 . . ?
C11 C12' H12 109.0 . . ?
N4 C12' H12A 109.0 . . ?
C11 C12' H12A 109.0 . . ?
H12 C12' H12A 107.8 . . ?
N4 C13' H13 109.5 . . ?
N4 C13' H13A 109.5 . . ?
H13 C13' H13A 109.5 . . ?
N4 C13' H13B 109.5 . . ?
H13 C13' H13B 109.5 . . ?
H13A C13' H13B 109.5 . . ?
N4 C14' H14 109.5 . . ?
N4 C14' H14A 109.5 . . ?
H14 C14' H14A 109.5 . . ?
N4 C14' H14B 109.5 . . ?
H14 C14' H14B 109.5 . . ?
H14A C14' H14B 109.5 . . ?
C21 N21 Cu2 149.6(2) . . ?
N21 C21 O21 177.7(4) . . ?
C31 N31 Cu3 155.3(4) . . ?
N31 C31 O31 178.0(7) . . ?
C41 N41 Cu4 152.7(4) . . ?
N41 C41 O41 177.1(5) . . ?
O11 Cl1 O13 111.0(3) . . ?
O11 Cl1 O12 107.7(4) . . ?
O13 Cl1 O12 107.5(4) . . ?
O11 Cl1 O14 114.4(3) . . ?
O13 Cl1 O14 110.2(3) . . ?
O12 Cl1 O14 105.6(3) . . ?

loop_
_geom_bond_atom_site_label_1
_geom_bond_atom_site_label_2
_geom_bond_distance
_geom_bond_site_symmetry_2
_geom_bond_publ_flag
Cu1 O1 1.9458(18) . ?
Cu1 O2 1.9786(16) . ?
Cu1 O2 1.9838(16) 2 ?
Cu1 N2 2.021(2) . ?
Cu1 Cu1 2.8320(6) 2 ?
Cu2 O4 1.9336(18) . ?
Cu2 N21 1.949(2) . ?
Cu2 O2 1.9825(17) . ?
Cu2 N3 2.049(2) . ?
Cu3 N31 1.931(4) . ?
Cu3 O3 1.9344(19) . ?
Cu3 O4 1.9613(19) . ?
Cu3 N4 2.025(3) . ?
Cu4 N41 1.944(3) . ?
Cu4 O1 1.9463(19) . ?
Cu4 O3 1.9878(19) . ?
Cu4 N1 2.040(3) . ?
O1 C4 1.414(3) . ?
O2 Cu1 1.9838(16) 2 ?
O4 C11 1.418(4) . ?
N1 C1 1.463(5) . ?
N1 C2 1.480(5) . ?
N1 C3 1.502(5) . ?
N2 C6 1.427(5) . ?
N2 C7 1.496(5) . ?
N2 C5 1.501(4) . ?
N3 C8' 1.419(7) . ?
N3 C9' 1.429(8) . ?
N3 C10 1.453(8) . ?
N3 C9 1.475(9) . ?
N3 C10' 1.544(6) . ?
N3 C8 1.549(9) . ?
N4 C12' 1.400(8) . ?
N4 C13' 1.448(14) . ?
N4 C14 1.453(14) . ?
N4 C13 1.485(11) . ?
N4 C14' 1.503(9) . ?
N4 C12 1.556(9) . ?
C1 H1 0.9600 . ?
C1 H1A 0.9600 . ?
C1 H1B 0.9600 . ?
C2 H2 0.9600 . ?
C2 H2A 0.9600 . ?
C2 H2B 0.9600 . ?
C3 C4 1.464(5) . ?
C3 H3 0.9700 . ?
C3 H3A 0.9700 . ?
C4 C5 1.504(5) . ?
C4 H4 0.9800 . ?
C5 H5 0.9700 . ?
C5 H5A 0.9700 . ?
C6 H6 0.9600 . ?
C6 H6A 0.9600 . ?
C6 H6B 0.9600 . ?
C7 H7 0.9600 . ?
C7 H7A 0.9600 . ?
C7 H7B 0.9600 . ?
C8 H8 0.9600 . ?
C8 H8A 0.9600 . ?
C8 H8B 0.9600 . ?
C9 H9 0.9600 . ?
C9 H9A 0.9600 . ?
C9 H9B 0.9600 . ?
C10 C11 1.457(8) . ?
C10 H10 0.9700 . ?
C10 H10A 0.9700 . ?
C12 C11 1.414(8) . ?
C12 H12 0.9700 . ?
C12 H12A 0.9700 . ?
C13 H13 0.9600 . ?
C13 H13A 0.9600 . ?
C13 H13B 0.9600 . ?
C14 H14 0.9600 . ?
C14 H14A 0.9600 . ?
C14 H14B 0.9600 . ?
C11 C10' 1.383(7) . ?
C11 C12' 1.515(8) . ?
C8' H8 0.9600 . ?
C8' H8A 0.9600 . ?
C8' H8B 0.9600 . ?
C9' H9 0.9600 . ?
C9' H9A 0.9600 . ?
C9' H9B 0.9600 . ?
C10' H10 0.9700 . ?
C10' H10A 0.9700 . ?
C12' H12 0.9700 . ?
C12' H12A 0.9700 . ?
C13' H13 0.9600 . ?
C13' H13A 0.9600 . ?
C13' H13B 0.9600 . ?
C14' H14 0.9600 . ?
C14' H14A 0.9600 . ?
C14' H14B 0.9600 . ?
N21 C21 1.180(4) . ?
C21 O21 1.188(4) . ?
N31 C31 1.125(6) . ?
C31 O31 1.211(7) . ?
N41 C41 1.140(5) . ?
C41 O41 1.230(5) . ?
Cl1 O11 1.353(5) . ?
Cl1 O13 1.364(5) . ?
Cl1 O12 1.406(5) . ?
Cl1 O14 1.417(4) . ?
